data_7029794
loop_
_publ_author_name
'Zhang, Lei'
'Kuang, Xiaofei'
'Wu, Xiaoyuan'
'Yang, Wenbin'
'Lu, Canzhong'

_publ_section_title
;
 Supramolecular interactions induced hinge-like motion of a metal-organic
 framework accompanied by anisotropic thermal expansion.
;
_journal_issue 19
_journal_name_full 'Dalton transactions (Cambridge, England : 2003)'
_journal_page_first 7146
_journal_page_last 7152
_journal_paper_doi 10.1039/c3dt53580k
_journal_volume 43
_journal_year 2014
_chemical_formula_sum 'C72 H51 Ag4 Mo8 N24 O27.5'
_chemical_formula_weight 2891.37
_chemical_name_systematic
; 
 ? 
;
_space_group_IT_number 15
_symmetry_cell_setting monoclinic
_symmetry_space_group_name_Hall '-C 2yc'
_symmetry_space_group_name_H-M 'C 1 2/c 1'
_atom_sites_solution_hydrogens geom
_atom_sites_solution_primary direct
_atom_sites_solution_secondary difmap
_audit_creation_method SHELXL-97
_cell_angle_alpha 90.00
_cell_angle_beta 115.386(5)
_cell_angle_gamma 90.00
_cell_formula_units_Z 4
_cell_length_a 22.0121(6)
_cell_length_b 16.5301(6)
_cell_length_c 25.6641(9)
_cell_measurement_reflns_used 17083
_cell_measurement_temperature 280.00(10)
_cell_measurement_theta_max 28.9940
_cell_measurement_theta_min 3.3140
_cell_volume 8436.5(6)
_computing_structure_refinement 'SHELXL-97 (Sheldrick, 1997)'
_computing_structure_solution 'SHELXS-97 (Sheldrick, 1990)'
_diffrn_ambient_temperature 280.00(10)
_diffrn_detector_area_resol_mean 10.3503
_diffrn_measured_fraction_theta_full 0.971
_diffrn_measured_fraction_theta_max 0.971
_diffrn_measurement_device_type 'SuperNova, Dual, Cu at zero, Atlas'
_diffrn_measurement_method '\w scans'
_diffrn_radiation_monochromator mirror
_diffrn_radiation_source 'SuperNova (Mo) X-ray Source'
_diffrn_radiation_type MoK\a
_diffrn_radiation_wavelength 0.71073
_diffrn_reflns_av_R_equivalents 0.0338
_diffrn_reflns_av_sigmaI/netI 0.0433
_diffrn_reflns_limit_h_max 21
_diffrn_reflns_limit_h_min -26
_diffrn_reflns_limit_k_max 18
_diffrn_reflns_limit_k_min -19
_diffrn_reflns_limit_l_max 24
_diffrn_reflns_limit_l_min -30
_diffrn_reflns_number 19597
_diffrn_reflns_theta_full 25.00
_diffrn_reflns_theta_max 25.00
_diffrn_reflns_theta_min 3.07
_exptl_absorpt_coefficient_mu 2.146
_exptl_absorpt_correction_T_max 1.00000
_exptl_absorpt_correction_T_min 0.75338
_exptl_absorpt_correction_type multi-scan
_exptl_crystal_colour kermesinus
_exptl_crystal_density_diffrn 2.276
_exptl_crystal_density_method 'not measured'
_exptl_crystal_description block-like
_exptl_crystal_F_000 5580
_exptl_crystal_size_max 0.32
_exptl_crystal_size_mid 0.13
_exptl_crystal_size_min 0.08
_refine_diff_density_max 1.277
_refine_diff_density_min -1.196
_refine_diff_density_rms 0.109
_refine_ls_extinction_coef 0.000035(11)
_refine_ls_extinction_expression Fc^*^=kFc[1+0.001xFc^2^\l^3^/sin(2\q)]^-1/4^
_refine_ls_extinction_method SHELXL
_refine_ls_goodness_of_fit_ref 1.111
_refine_ls_hydrogen_treatment constr
_refine_ls_matrix_type full
_refine_ls_number_parameters 621
_refine_ls_number_reflns 7230
_refine_ls_number_restraints 0
_refine_ls_restrained_S_all 1.111
_refine_ls_R_factor_all 0.0372
_refine_ls_R_factor_gt 0.0309
_refine_ls_shift/su_max 0.001
_refine_ls_shift/su_mean 0.000
_refine_ls_structure_factor_coef Fsqd
_refine_ls_weighting_details 'calc w=1/[\s^2^(Fo^2^)+(0.0316P)^2^+0.0000P] where P=(Fo^2^+2Fc^2^)/3'
_refine_ls_weighting_scheme calc
_refine_ls_wR_factor_gt 0.0732
_refine_ls_wR_factor_ref 0.0782
_reflns_number_gt 6321
_reflns_number_total 7230
_reflns_threshold_expression >2sigma(I)
_cod_data_source_file c3dt53580k2.cif
_cod_data_source_block A_280K
_cod_depositor_comments
;Adding full bibliography for
 ./tmp-cod-update-bibliographies-12899/cifs/7029794.cif.
;
_cod_original_cell_volume 8436.5(5)
_cod_original_sg_symbol_H-M C2/c
_cod_original_formula_sum 'C72 H51 Ag4 Mo8 N24 O27.50'
_cod_database_code 7029794

loop_
_symmetry_equiv_pos_as_xyz
'x, y, z'
'-x, y, -z+1/2'
'x+1/2, y+1/2, z'
'-x+1/2, y+1/2, -z+1/2'
'-x, -y, -z'
'x, -y, z-1/2'
'-x+1/2, -y+1/2, -z'
'x+1/2, -y+1/2, z-1/2'

loop_
_atom_site_label
_atom_site_type_symbol
_atom_site_fract_x
_atom_site_fract_y
_atom_site_fract_z
_atom_site_U_iso_or_equiv
_atom_site_adp_type
_atom_site_occupancy
_atom_site_symmetry_multiplicity
_atom_site_calc_flag
_atom_site_refinement_flags
Ag1 Ag -0.226084(16) 0.70883(2) -0.631747(15) 0.03475(11) Uani 1 1 d .
Ag2 Ag 0.294821(17) 1.00096(2) -0.132307(15) 0.03984(12) Uani 1 1 d .
C16 C -0.07686(19) 1.4005(3) -0.10736(19) 0.0266(10) Uani 1 1 d .
H16A H -0.0962 1.4056 -0.1473 0.032 Uiso 1 1 calc R
C19 C 0.1280(2) 1.0618(3) -0.58873(19) 0.0288(10) Uani 1 1 d .
H19A H 0.0856 1.0398 -0.6100 0.035 Uiso 1 1 calc R
C21 C 0.15399(18) 1.2193(2) 0.00136(18) 0.0206(9) Uani 1 1 d .
C22 C 0.12825(18) 1.0072(2) -0.49744(18) 0.0205(9) Uani 1 1 d .
C25 C -0.0968(2) 0.8167(3) -0.61092(19) 0.0282(10) Uani 1 1 d .
H25A H -0.1149 0.8106 -0.6508 0.034 Uiso 1 1 calc R
C27 C -0.0184(2) 1.3872(3) 0.00948(19) 0.0303(10) Uani 1 1 d .
H27A H 0.0007 1.3842 0.0495 0.036 Uiso 1 1 calc R
C29 C 0.07521(19) 1.3008(2) 0.00726(18) 0.0222(9) Uani 1 1 d .
C31 C 0.15995(19) 1.0526(2) -0.52958(18) 0.0226(9) Uani 1 1 d .
C32 C 0.24355(19) 1.1335(3) -0.00322(18) 0.0261(9) Uani 1 1 d .
H32A H 0.2642 1.1332 0.0369 0.031 Uiso 1 1 calc R
C33 C 0.2233(2) 1.0863(3) -0.50016(19) 0.0287(10) Uani 1 1 d .
H33A H 0.2461 1.0817 -0.4603 0.034 Uiso 1 1 calc R
C35 C 0.15821(19) 0.9867(3) -0.34837(18) 0.0242(9) Uani 1 1 d .
C36 C -0.0391(2) 0.8616(3) -0.58412(18) 0.0260(9) Uani 1 1 d .
H36A H -0.0190 0.8851 -0.6058 0.031 Uiso 1 1 calc R
C37 C 0.12806(18) 0.9763(2) -0.41174(17) 0.0216(9) Uani 1 1 d .
C38 C 0.2719(2) 1.0926(3) -0.03433(19) 0.0282(10) Uani 1 1 d .
H38A H 0.3121 1.0651 -0.0141 0.034 Uiso 1 1 calc R
C39 C 0.2520(2) 1.1264(3) -0.5305(2) 0.0347(11) Uani 1 1 d .
H39A H 0.2945 1.1487 -0.5102 0.042 Uiso 1 1 calc R
C40 C 0.05010(19) 0.9227(2) -0.49413(18) 0.0211(9) Uani 1 1 d .
C41 C 0.2796(2) 1.1983(3) 0.2406(2) 0.0390(12) Uani 1 1 d .
H41A H 0.3216 1.1743 0.2597 0.047 Uiso 1 1 calc R
C42 C 0.18403(19) 1.1749(2) -0.03273(17) 0.0211(9) Uani 1 1 d .
C43 C 0.1904(2) 1.2426(3) 0.15193(18) 0.0281(10) Uani 1 1 d .
C44 C -0.01794(19) 1.3582(2) -0.08116(18) 0.0243(9) Uani 1 1 d .
H44A H 0.0015 1.3349 -0.1033 0.029 Uiso 1 1 calc R
C45 C 0.15897(19) 1.2525(2) 0.08851(18) 0.0231(9) Uani 1 1 d .
C46 C 0.1607(2) 1.1048(3) -0.61567(19) 0.0319(11) Uani 1 1 d .
H46A H 0.1383 1.1127 -0.6553 0.038 Uiso 1 1 calc R
C47 C 0.1867(2) 1.2573(3) 0.2428(2) 0.0383(12) Uani 1 1 d .
H47A H 0.1637 1.2748 0.2638 0.046 Uiso 1 1 calc R
C48 C -0.04290(19) 0.8339(2) -0.49464(18) 0.0233(9) Uani 1 1 d .
H48A H -0.0253 0.8378 -0.4547 0.028 Uiso 1 1 calc R
C49 C 0.2529(2) 1.2072(3) 0.18124(19) 0.0343(11) Uani 1 1 d .
H49A H 0.2769 1.1894 0.1612 0.041 Uiso 1 1 calc R
C50 C 0.2121(2) 1.0379(3) -0.3216(2) 0.0345(11) Uani 1 1 d .
H50A H 0.2284 1.0683 -0.3434 0.041 Uiso 1 1 calc R
C51 C 0.01259(19) 1.3501(2) -0.02197(18) 0.0216(9) Uani 1 1 d .
C52 C 0.2417(2) 1.0437(3) -0.2624(2) 0.0382(12) Uani 1 1 d .
H52A H 0.2775 1.0793 -0.2451 0.046 Uiso 1 1 calc R
C53 C 0.1565(2) 1.2683(3) 0.1841(2) 0.0344(11) Uani 1 1 d .
H53A H 0.1143 1.2923 0.1662 0.041 Uiso 1 1 calc R
C54 C -0.1010(2) 0.7907(2) -0.52529(19) 0.0254(9) Uani 1 1 d .
H54A H -0.1224 0.7669 -0.5048 0.030 Uiso 1 1 calc R
C55 C -0.0779(2) 1.4284(3) -0.0203(2) 0.0318(11) Uani 1 1 d .
H55A H -0.0981 1.4529 0.0009 0.038 Uiso 1 1 calc R
C56 C 0.1337(2) 0.9450(3) -0.3145(2) 0.0348(11) Uani 1 1 d .
H56A H 0.0959 0.9121 -0.3311 0.042 Uiso 1 1 calc R
C57 C -0.01086(19) 0.8720(2) -0.52517(18) 0.0228(9) Uani 1 1 d .
C58 C 0.1553(2) 1.1746(3) -0.09224(19) 0.0283(10) Uani 1 1 d .
H58A H 0.1159 1.2031 -0.1132 0.034 Uiso 1 1 calc R
C59 C 0.1668(2) 0.9535(3) -0.2558(2) 0.0415(12) Uani 1 1 d .
H59A H 0.1504 0.9248 -0.2334 0.050 Uiso 1 1 calc R
C60 C 0.1864(2) 1.1310(3) -0.12001(19) 0.0327(10) Uani 1 1 d .
H60A H 0.1659 1.1296 -0.1601 0.039 Uiso 1 1 calc R
N1 N -0.12859(16) 0.7809(2) -0.58231(15) 0.0243(8) Uani 1 1 d .
N2 N 0.22223(16) 1.1354(2) -0.58802(16) 0.0286(8) Uani 1 1 d .
N3 N 0.22110(19) 1.0002(2) -0.22825(16) 0.0363(9) Uani 1 1 d .
N4 N 0.07457(16) 0.9608(2) -0.52723(15) 0.0236(8) Uani 1 1 d .
N5 N 0.15590(16) 1.0184(2) -0.44058(15) 0.0246(8) Uani 1 1 d .
N6 N 0.07492(16) 0.9276(2) -0.43688(15) 0.0237(8) Uani 1 1 d .
N7 N 0.24452(17) 1.0905(2) -0.09229(16) 0.0288(8) Uani 1 1 d .
N8 N 0.24695(19) 1.2232(2) 0.27181(16) 0.0368(10) Uani 1 1 d .
N9 N -0.10831(16) 1.4354(2) -0.07793(16) 0.0275(8) Uani 1 1 d .
N10 N 0.09757(16) 1.2605(2) -0.02662(15) 0.0237(8) Uani 1 1 d .
N11 N 0.18686(16) 1.2127(2) 0.05897(15) 0.0245(8) Uani 1 1 d .
N12 N 0.10392(16) 1.2990(2) 0.06458(15) 0.0275(8) Uani 1 1 d .
Mo1 Mo -0.5000 0.71396(4) -0.7500 0.04447(18) Uani 1 2 d S
Mo2 Mo -0.388005(17) 0.83898(2) -0.639608(15) 0.02439(11) Uani 1 1 d .
Mo3 Mo -0.382905(17) 1.04087(2) -0.643557(16) 0.02496(11) Uani 1 1 d .
Mo4 Mo -0.5000 1.15172(4) -0.7500 0.03510(15) Uani 1 2 d S
Mo5 Mo -0.449209(17) 0.94361(2) -0.791227(16) 0.02266(11) Uani 1 1 d .
O1 O -0.5176(2) 0.6523(3) -0.7052(3) 0.119(2) Uani 1 1 d .
O2 O -0.42149(15) 0.76527(19) -0.70668(14) 0.0380(8) Uani 1 1 d .
O3 O -0.39009(17) 0.7767(2) -0.58779(15) 0.0486(9) Uani 1 1 d .
O4 O -0.30670(15) 0.8335(2) -0.63042(15) 0.0437(9) Uani 1 1 d .
O5 O -0.39030(14) 0.94029(19) -0.60713(13) 0.0352(8) Uani 1 1 d .
O6 O -0.41101(18) 0.93566(19) -0.71455(14) 0.0438(8) Uani 1 1 d .
O7 O -0.49707(15) 0.8555(2) -0.82179(16) 0.0461(9) Uani 1 1 d .
O8 O -0.39043(16) 0.9497(2) -0.81725(16) 0.0456(9) Uani 1 1 d .
O9 O -0.30004(16) 1.0376(2) -0.62938(16) 0.0470(9) Uani 1 1 d .
O10 O -0.38546(15) 1.1059(2) -0.59404(15) 0.0470(9) Uani 1 1 d .
O11 O -0.41240(14) 1.10795(19) -0.71207(14) 0.0378(8) Uani 1 1 d .
O12 O -0.50101(14) 1.03231(19) -0.81420(14) 0.0365(8) Uani 1 1 d .
O13 O -0.50787(19) 1.2138(2) -0.70064(16) 0.0566(10) Uani 1 1 d .
O14 O -0.5794(6) 1.3636(7) -0.7322(4) 0.117(4) Uani 0.50 1 d P
H14A H -0.5509 1.4002 -0.7292 0.175 Uiso 0.50 1 d PR
H14B H -0.5588 1.3186 -0.7229 0.175 Uiso 0.50 1 d PR
O15 O -0.4861(14) 1.4828(15) -0.7216(10) 0.132(9) Uiso 0.25 1 d P
H15A H -0.4985 1.5298 -0.7167 0.198 Uiso 0.25 1 d PR
H15B H -0.5166 1.4492 -0.7244 0.198 Uiso 0.25 1 d PR

loop_
_atom_site_aniso_label
_atom_site_aniso_U_11
_atom_site_aniso_U_22
_atom_site_aniso_U_33
_atom_site_aniso_U_23
_atom_site_aniso_U_13
_atom_site_aniso_U_12
Ag1 0.03162(18) 0.0471(2) 0.0252(2) 0.00355(16) 0.01179(16) -0.01096(16)
Ag2 0.0365(2) 0.0532(3) 0.0246(2) 0.00100(17) 0.00809(17) 0.01927(17)
C16 0.028(2) 0.024(2) 0.027(2) 0.0033(19) 0.010(2) 0.0020(19)
C19 0.023(2) 0.038(3) 0.022(2) -0.002(2) 0.0068(19) -0.0076(19)
C21 0.0211(19) 0.019(2) 0.022(2) 0.0067(18) 0.0099(18) 0.0015(17)
C22 0.0191(19) 0.020(2) 0.023(2) -0.0006(18) 0.0095(18) 0.0001(17)
C25 0.028(2) 0.030(3) 0.023(2) -0.003(2) 0.008(2) -0.0035(19)
C27 0.033(2) 0.032(3) 0.023(2) 0.001(2) 0.010(2) 0.007(2)
C29 0.023(2) 0.020(2) 0.027(2) -0.0004(18) 0.0138(19) -0.0012(17)
C31 0.023(2) 0.025(2) 0.020(2) 0.0012(18) 0.0086(18) 0.0034(17)
C32 0.024(2) 0.032(3) 0.020(2) 0.0001(19) 0.0072(19) 0.0079(19)
C33 0.026(2) 0.037(3) 0.018(2) 0.001(2) 0.0049(19) -0.009(2)
C35 0.025(2) 0.025(2) 0.020(2) 0.0045(18) 0.0071(18) 0.0017(18)
C36 0.029(2) 0.025(2) 0.026(2) 0.0005(19) 0.014(2) -0.0079(19)
C37 0.0190(19) 0.024(2) 0.021(2) 0.0020(18) 0.0086(18) 0.0000(17)
C38 0.024(2) 0.030(3) 0.028(3) 0.002(2) 0.009(2) 0.0049(19)
C39 0.025(2) 0.051(3) 0.028(3) 0.006(2) 0.011(2) -0.012(2)
C40 0.0208(19) 0.019(2) 0.027(2) 0.0004(18) 0.0140(19) 0.0015(17)
C41 0.033(2) 0.056(3) 0.027(3) 0.011(2) 0.013(2) 0.014(2)
C42 0.024(2) 0.022(2) 0.018(2) -0.0017(18) 0.0097(18) -0.0039(17)
C43 0.032(2) 0.032(3) 0.021(2) 0.001(2) 0.012(2) 0.001(2)
C44 0.026(2) 0.028(2) 0.025(2) 0.0020(19) 0.0168(19) 0.0009(19)
C45 0.0213(19) 0.023(2) 0.021(2) 0.0040(18) 0.0052(18) 0.0014(18)
C46 0.029(2) 0.047(3) 0.018(2) 0.003(2) 0.0078(19) -0.001(2)
C47 0.047(3) 0.046(3) 0.027(3) -0.003(2) 0.022(2) 0.004(2)
C48 0.026(2) 0.025(2) 0.020(2) -0.0005(18) 0.0114(19) -0.0011(18)
C49 0.032(2) 0.048(3) 0.027(3) 0.006(2) 0.015(2) 0.012(2)
C50 0.031(2) 0.047(3) 0.027(3) 0.003(2) 0.014(2) -0.009(2)
C51 0.0226(19) 0.018(2) 0.024(2) 0.0050(18) 0.0097(18) 0.0032(17)
C52 0.035(3) 0.041(3) 0.027(3) -0.004(2) 0.003(2) -0.009(2)
C53 0.039(2) 0.038(3) 0.026(3) -0.002(2) 0.014(2) 0.010(2)
C54 0.026(2) 0.023(2) 0.028(3) -0.0010(19) 0.013(2) -0.0061(18)
C55 0.031(2) 0.034(3) 0.034(3) 0.001(2) 0.018(2) 0.013(2)
C56 0.038(2) 0.042(3) 0.024(3) 0.001(2) 0.013(2) -0.009(2)
C57 0.025(2) 0.018(2) 0.024(2) 0.0032(18) 0.0091(19) 0.0023(17)
C58 0.027(2) 0.032(3) 0.024(2) 0.002(2) 0.0087(19) 0.0078(19)
C59 0.045(3) 0.054(3) 0.028(3) 0.008(2) 0.018(2) -0.007(2)
C60 0.038(2) 0.039(3) 0.021(2) 0.000(2) 0.012(2) 0.004(2)
N1 0.0251(17) 0.0205(19) 0.029(2) -0.0007(16) 0.0126(17) -0.0036(15)
N2 0.0278(18) 0.031(2) 0.028(2) 0.0021(17) 0.0129(17) -0.0027(16)
N3 0.037(2) 0.046(3) 0.022(2) -0.0021(19) 0.0085(18) -0.0023(19)
N4 0.0252(17) 0.025(2) 0.0208(19) 0.0001(16) 0.0103(16) -0.0005(15)
N5 0.0224(16) 0.031(2) 0.0199(19) 0.0013(16) 0.0088(15) -0.0036(16)
N6 0.0238(17) 0.027(2) 0.021(2) 0.0002(16) 0.0105(16) -0.0031(15)
N7 0.0294(18) 0.031(2) 0.027(2) -0.0017(17) 0.0132(17) 0.0066(16)
N8 0.042(2) 0.044(3) 0.025(2) 0.0008(19) 0.0158(19) -0.0016(19)
N9 0.0240(18) 0.028(2) 0.029(2) 0.0035(17) 0.0101(17) 0.0057(16)
N10 0.0239(17) 0.023(2) 0.0231(19) 0.0002(16) 0.0093(16) -0.0009(15)
N11 0.0292(18) 0.026(2) 0.0196(19) 0.0018(16) 0.0120(16) 0.0048(16)
N12 0.0273(18) 0.032(2) 0.024(2) 0.0018(17) 0.0119(17) 0.0093(16)
Mo1 0.0208(3) 0.0435(4) 0.0583(4) 0.000 0.0068(3) 0.000
Mo2 0.02522(19) 0.0272(2) 0.0181(2) 0.00177(16) 0.00671(16) 0.00089(15)
Mo3 0.02234(19) 0.0253(2) 0.0225(2) -0.00541(16) 0.00504(16) -0.00341(15)
Mo4 0.0324(3) 0.0425(4) 0.0263(3) 0.000 0.0086(3) 0.000
Mo5 0.02408(19) 0.0236(2) 0.0215(2) 0.00202(15) 0.01091(16) 0.00190(15)
O1 0.051(3) 0.104(4) 0.164(6) 0.089(4) 0.010(3) -0.009(3)
O2 0.0443(18) 0.036(2) 0.0315(19) -0.0003(15) 0.0140(16) 0.0018(15)
O3 0.061(2) 0.050(2) 0.039(2) 0.0137(18) 0.0259(19) 0.0075(18)
O4 0.0371(17) 0.052(2) 0.044(2) -0.0015(18) 0.0192(17) 0.0063(16)
O5 0.0360(17) 0.040(2) 0.0297(19) -0.0018(15) 0.0145(15) 0.0011(14)
O6 0.064(2) 0.030(2) 0.0274(19) 0.0003(15) 0.0104(17) 0.0009(16)
O7 0.0372(18) 0.037(2) 0.059(2) -0.0105(17) 0.0149(18) 0.0042(15)
O8 0.0462(19) 0.043(2) 0.063(3) 0.0218(18) 0.039(2) 0.0177(16)
O9 0.0330(18) 0.052(2) 0.054(2) -0.0011(19) 0.0169(18) -0.0025(16)
O10 0.0372(18) 0.053(2) 0.042(2) -0.0202(18) 0.0091(16) 0.0028(17)
O11 0.0361(17) 0.036(2) 0.037(2) -0.0009(16) 0.0118(15) -0.0087(15)
O12 0.0276(15) 0.0341(19) 0.043(2) 0.0034(16) 0.0101(15) 0.0000(14)
O13 0.069(3) 0.052(3) 0.046(2) -0.0026(19) 0.021(2) -0.001(2)
O14 0.182(12) 0.102(9) 0.073(7) 0.036(6) 0.062(8) 0.067(8)

loop_
_atom_type_symbol
_atom_type_description
_atom_type_scat_dispersion_real
_atom_type_scat_dispersion_imag
_atom_type_scat_source
C C 0.0033 0.0016 'International Tables Vol C Tables 4.2.6.8 and 6.1.1.4'
H H 0.0000 0.0000 'International Tables Vol C Tables 4.2.6.8 and 6.1.1.4'
N N 0.0061 0.0033 'International Tables Vol C Tables 4.2.6.8 and 6.1.1.4'
O O 0.0106 0.0060 'International Tables Vol C Tables 4.2.6.8 and 6.1.1.4'
Mo Mo -1.6832 0.6857 'International Tables Vol C Tables 4.2.6.8 and 6.1.1.4'
Ag Ag -0.8971 1.1015 'International Tables Vol C Tables 4.2.6.8 and 6.1.1.4'

loop_
_geom_angle_atom_site_label_1
_geom_angle_atom_site_label_2
_geom_angle_atom_site_label_3
_geom_angle
_geom_angle_site_symmetry_1
_geom_angle_site_symmetry_3
N2 Ag1 N8 129.59(13) 3_445 3_444
N2 Ag1 N1 123.52(13) 3_445 .
N8 Ag1 N1 106.83(13) 3_444 .
N9 Ag2 N3 134.82(13) 3_545 .
N9 Ag2 N7 122.14(13) 3_545 .
N3 Ag2 N7 103.00(13) . .
N9 C16 C44 123.2(4) . .
C31 C19 C46 118.4(4) . .
N10 C21 N11 125.2(4) . .
N10 C21 C42 118.8(4) . .
N11 C21 C42 116.0(3) . .
N5 C22 N4 125.6(3) . .
N5 C22 C31 115.8(3) . .
N4 C22 C31 118.7(4) . .
N1 C25 C36 123.3(4) . .
C55 C27 C51 118.5(4) . .
N12 C29 N10 124.9(4) . .
N12 C29 C51 117.8(3) . .
N10 C29 C51 117.4(4) . .
C19 C31 C33 118.2(4) . .
C19 C31 C22 121.7(4) . .
C33 C31 C22 120.1(4) . .
C42 C32 C38 118.8(4) . .
C39 C33 C31 119.1(4) . .
C50 C35 C56 118.5(4) . .
C50 C35 C37 120.2(4) . .
C56 C35 C37 121.3(4) . .
C25 C36 C57 120.1(4) . .
N6 C37 N5 124.0(4) . .
N6 C37 C35 119.2(3) . .
N5 C37 C35 116.8(4) . .
N7 C38 C32 123.5(4) . .
N2 C39 C33 123.7(4) . .
N6 C40 N4 125.7(4) . .
N6 C40 C57 118.2(3) . .
N4 C40 C57 116.1(4) . .
N8 C41 C49 122.5(4) . .
C32 C42 C58 118.8(4) . .
C32 C42 C21 118.4(4) . .
C58 C42 C21 122.8(4) . .
C49 C43 C53 117.8(4) . .
C49 C43 C45 122.1(4) . .
C53 C43 C45 120.1(4) . .
C16 C44 C51 120.1(4) . .
N11 C45 N12 124.6(4) . .
N11 C45 C43 117.3(4) . .
N12 C45 C43 118.1(4) . .
N2 C46 C19 123.7(4) . .
N8 C47 C53 124.4(4) . .
C54 C48 C57 118.5(4) . .
C43 C49 C41 119.8(4) . .
C35 C50 C52 119.4(4) . .
C44 C51 C27 117.7(4) . .
C44 C51 C29 120.9(3) . .
C27 C51 C29 121.4(4) . .
N3 C52 C50 123.1(4) . .
C47 C53 C43 118.6(4) . .
N1 C54 C48 124.4(4) . .
N9 C55 C27 124.0(4) . .
C59 C56 C35 118.1(4) . .
C36 C57 C48 117.2(4) . .
C36 C57 C40 122.4(3) . .
C48 C57 C40 120.3(4) . .
C60 C58 C42 118.6(4) . .
N3 C59 C56 125.0(4) . .
N7 C60 C58 123.7(4) . .
C54 N1 C25 116.5(4) . .
C54 N1 Ag1 123.2(3) . .
C25 N1 Ag1 120.4(3) . .
C46 N2 C39 116.7(3) . .
C46 N2 Ag1 123.5(3) . 3
C39 N2 Ag1 119.5(3) . 3
C59 N3 C52 115.7(4) . .
C59 N3 Ag2 129.0(3) . .
C52 N3 Ag2 114.4(3) . .
C40 N4 C22 113.7(3) . .
C22 N5 C37 115.5(3) . .
C37 N6 C40 115.4(3) . .
C38 N7 C60 116.5(3) . .
C38 N7 Ag2 115.5(3) . .
C60 N7 Ag2 127.3(3) . .
C47 N8 C41 116.9(4) . .
C47 N8 Ag1 112.4(3) . 3_556
C41 N8 Ag1 130.6(3) . 3_556
C55 N9 C16 116.5(4) . .
C55 N9 Ag2 127.9(3) . 3_455
C16 N9 Ag2 115.6(3) . 3_455
C21 N10 C29 115.0(4) . .
C45 N11 C21 115.0(3) . .
C29 N12 C45 115.3(3) . .
O1 Mo1 O1 106.4(5) . 2_453
O1 Mo1 O2 107.4(2) . .
O1 Mo1 O2 105.11(18) 2_453 .
O1 Mo1 O2 105.11(18) . 2_453
O1 Mo1 O2 107.4(2) 2_453 2_453
O2 Mo1 O2 124.3(2) . 2_453
O3 Mo2 O4 103.80(16) . .
O3 Mo2 O5 100.27(15) . .
O4 Mo2 O5 102.25(15) . .
O3 Mo2 O2 100.55(16) . .
O4 Mo2 O2 93.73(14) . .
O5 Mo2 O2 149.80(14) . .
O3 Mo2 O7 90.88(14) . 2_453
O4 Mo2 O7 163.78(14) . 2_453
O5 Mo2 O7 81.49(13) . 2_453
O2 Mo2 O7 76.56(13) . 2_453
O3 Mo2 O6 166.27(14) . .
O4 Mo2 O6 89.69(15) . .
O5 Mo2 O6 73.95(12) . .
O2 Mo2 O6 80.76(12) . .
O7 Mo2 O6 76.06(12) 2_453 .
O10 Mo3 O9 103.81(16) . .
O10 Mo3 O11 102.28(16) . .
O9 Mo3 O11 97.11(15) . .
O10 Mo3 O5 98.39(15) . .
O9 Mo3 O5 99.93(15) . .
O11 Mo3 O5 149.13(13) . .
O10 Mo3 O12 90.30(13) . 2_453
O9 Mo3 O12 165.06(15) . 2_453
O11 Mo3 O12 74.75(12) . 2_453
O5 Mo3 O12 82.53(12) . 2_453
O10 Mo3 O6 162.63(14) . .
O9 Mo3 O6 92.46(15) . .
O11 Mo3 O6 81.32(12) . .
O5 Mo3 O6 72.45(12) . .
O12 Mo3 O6 74.12(12) 2_453 .
O13 Mo4 O13 105.6(3) . 2_453
O13 Mo4 O11 101.98(15) . 2_453
O13 Mo4 O11 104.77(16) 2_453 2_453
O13 Mo4 O11 104.77(16) . .
O13 Mo4 O11 101.98(15) 2_453 .
O11 Mo4 O11 135.03(19) 2_453 .
O8 Mo5 O7 106.50(16) . .
O8 Mo5 O6 111.16(17) . .
O7 Mo5 O6 109.73(16) . .
O8 Mo5 O12 107.87(14) . .
O7 Mo5 O12 110.66(15) . .
O6 Mo5 O12 110.81(15) . .
Mo1 O2 Mo2 136.34(16) . .
Mo2 O5 Mo3 121.58(15) . .
Mo5 O6 Mo2 141.00(17) . .
Mo5 O6 Mo3 129.10(16) . .
Mo2 O6 Mo3 88.67(11) . .
Mo5 O7 Mo2 128.52(16) . 2_453
Mo4 O11 Mo3 123.79(14) . .
Mo5 O12 Mo3 128.50(16) . 2_453

loop_
_geom_bond_atom_site_label_1
_geom_bond_atom_site_label_2
_geom_bond_distance
_geom_bond_site_symmetry_2
Ag1 N2 2.263(3) 3_445
Ag1 N8 2.297(4) 3_444
Ag1 N1 2.302(3) .
Ag2 N9 2.262(3) 3_545
Ag2 N3 2.296(4) .
Ag2 N7 2.334(3) .
C16 N9 1.353(5) .
C16 C44 1.370(6) .
C19 C31 1.381(6) .
C19 C46 1.388(6) .
C21 N10 1.325(5) .
C21 N11 1.343(5) .
C21 C42 1.496(5) .
C22 N5 1.331(5) .
C22 N4 1.340(5) .
C22 C31 1.491(5) .
C25 N1 1.348(5) .
C25 C36 1.376(6) .
C27 C55 1.379(6) .
C27 C51 1.402(5) .
C29 N12 1.329(5) .
C29 N10 1.345(5) .
C29 C51 1.497(5) .
C31 C33 1.388(6) .
C32 C42 1.381(5) .
C32 C38 1.383(5) .
C33 C39 1.365(6) .
C35 C50 1.378(6) .
C35 C56 1.387(6) .
C35 C37 1.480(6) .
C36 C57 1.378(6) .
C37 N6 1.336(5) .
C37 N5 1.340(5) .
C38 N7 1.345(5) .
C39 N2 1.342(6) .
C40 N6 1.332(5) .
C40 N4 1.342(5) .
C40 C57 1.490(6) .
C41 N8 1.348(5) .
C41 C49 1.386(6) .
C42 C58 1.380(6) .
C43 C49 1.383(6) .
C43 C53 1.395(6) .
C43 C45 1.480(6) .
C44 C51 1.379(6) .
C45 N11 1.336(5) .
C45 N12 1.341(5) .
C46 N2 1.330(5) .
C47 N8 1.335(6) .
C47 C53 1.373(7) .
C48 C54 1.379(6) .
C48 C57 1.408(5) .
C50 C52 1.376(6) .
C52 N3 1.354(6) .
C54 N1 1.332(5) .
C55 N9 1.343(6) .
C56 C59 1.370(7) .
C58 C60 1.383(6) .
C59 N3 1.341(6) .
C60 N7 1.347(5) .
N2 Ag1 2.263(3) 3
N8 Ag1 2.297(4) 3_556
N9 Ag2 2.262(3) 3_455
Mo1 O1 1.702(5) .
Mo1 O1 1.702(5) 2_453
Mo1 O2 1.815(3) .
Mo1 O2 1.815(3) 2_453
Mo2 O3 1.698(3) .
Mo2 O4 1.704(3) .
Mo2 O5 1.881(3) .
Mo2 O2 1.976(3) .
Mo2 O7 2.304(3) 2_453
Mo2 O6 2.382(3) .
Mo3 O10 1.684(3) .
Mo3 O9 1.701(3) .
Mo3 O11 1.940(3) .
Mo3 O5 1.948(3) .
Mo3 O12 2.313(3) 2_453
Mo3 O6 2.400(3) .
Mo4 O13 1.696(4) .
Mo4 O13 1.696(4) 2_453
Mo4 O11 1.892(3) 2_453
Mo4 O11 1.892(3) .
Mo5 O8 1.694(3) .
Mo5 O7 1.772(3) .
Mo5 O6 1.783(3) .
Mo5 O12 1.795(3) .
O7 Mo2 2.304(3) 2_453
O12 Mo3 2.313(3) 2_453
O15 O15 1.32(4) 2_453
